data_7221229
loop_
_publ_author_name
'Mueller, W.'

_publ_section_title
;
 Darstellung und Struktur der Phase Li2 Sb
;
_journal_name_full
;
Zeitschrift fuer Naturforschung, Teil B. Anorganische Chemie, Organische 
Chemie (2,1947-32,1977)
;
_journal_page_first 357
_journal_page_last 359
_journal_volume 32
_journal_year 1977
_chemical_formula_sum 'Li2 Sb'
_space_group_IT_number 190
_symmetry_space_group_name_Hall 'P -6c -2c'
_symmetry_space_group_name_H-M 'P -6 2 c'
_cell_angle_alpha 90
_cell_angle_beta 90
_cell_angle_gamma 120
_cell_formula_units_Z 6
_cell_length_a 7.946
_cell_length_b 7.946
_cell_length_c 6.527
_cell_volume 356.896
_citation_journal_id_ASTM ZENBAX
_cod_data_source_file Mueller_ZENBAX_1977_134.cif
_cod_data_source_block Li2Sb1
_cod_original_cell_volume 356.8958
_cod_original_formula_sum 'Li2 Sb1'
_cod_database_code 7221229

loop_
_symmetry_equiv_pos_as_xyz
x,y,z
-x+y,-x,-z+1/2
-y,x-y,z
x,y,-z+1/2
-x+y,-x,z
-y,x-y,-z+1/2
y,x,z+1/2
x-y,-y,-z
-x,-x+y,z+1/2
y,x,-z
x-y,-y,z+1/2
-x,-x+y,-z

loop_
_atom_site_label
_atom_site_type_symbol
_atom_site_fract_x
_atom_site_fract_y
_atom_site_fract_z
_atom_site_occupancy
_atom_site_U_iso_or_equiv
Sb2 Sb 0.33333 0.66667 0.0225 1 0.0
Li2 Li 0.622 0.01 0.25 1 0.0
Sb1 Sb 0 0 0.25 1 0.0
Li1 Li 0.294 0 0 1 0.0
